data_2242087
loop_
_publ_author_name
'Kim, Nicholas S.'
'Thamattoor, Dasan M.'

_publ_section_title
;
 Crystal structure of 4,5-dibromophenanthrene
;
_journal_coeditor_code ZL2696
_journal_issue 4
_journal_name_full 'Acta Crystallographica Section E'
_journal_page_first 539
_journal_page_last 542
_journal_paper_doi 10.1107/S2056989017003863
_journal_volume 73
_journal_year 2017
_chemical_formula_iupac 'C14 H8 Br2'
_chemical_formula_moiety 'C14 H8 Br2'
_chemical_formula_sum 'C14 H8 Br2'
_chemical_formula_weight 336.02
_chemical_name_systematic
;
4,5-Dibromophenanthrene
;
_space_group_crystal_system monoclinic
_space_group_IT_number 15
_space_group_name_Hall '-C 2yc'
_space_group_name_H-M_alt 'C 1 2/c 1'
_symmetry_space_group_name_Hall '-C 2yc'
_symmetry_space_group_name_H-M 'C 1 2/c 1'
_atom_sites_solution_hydrogens geom
_cell_angle_alpha 90
_cell_angle_beta 103.735(2)
_cell_angle_gamma 90
_cell_formula_units_Z 4
_cell_length_a 16.840(3)
_cell_length_b 8.6112(16)
_cell_length_c 8.1418(15)
_cell_measurement_reflns_used 3136
_cell_measurement_temperature 173.(2)
_cell_measurement_theta_max 26.7556
_cell_measurement_theta_min 2.4902
_cell_volume 1146.9(4)
_computing_cell_refinement
;
SAINT (Bruker, 2015)
;
_computing_data_collection
;
<i>APEX3</i> (Bruker, 2016)
;
_computing_data_reduction
;
SAINT (Bruker, 2015)
;
_computing_molecular_graphics
;
<i>OLEX2</i> (Dolomanov <i>et al.</i>, 2009)
;
_computing_publication_material
;
publCIF (Westrip, 2010)
;
_computing_structure_refinement
;
SHELXL2014 (Sheldrick, 2015)
;
_computing_structure_solution
;
SHELXS2013 (Sheldrick, 2008)
;
_diffrn_ambient_temperature 173.(2)
_diffrn_detector_area_resol_mean 8.3660
_diffrn_measured_fraction_theta_full 0.988
_diffrn_measured_fraction_theta_max 0.988
_diffrn_measurement_device_type 'Bruker D8 QUEST ECO'
_diffrn_measurement_method '\w and \f scans'
_diffrn_radiation_monochromator 'curved graphite'
_diffrn_radiation_type 'Mo K\a'
_diffrn_radiation_wavelength 0.71073
_diffrn_reflns_av_R_equivalents 0.0326
_diffrn_reflns_limit_h_max 21
_diffrn_reflns_limit_h_min -21
_diffrn_reflns_limit_k_max 10
_diffrn_reflns_limit_k_min -10
_diffrn_reflns_limit_l_max 10
_diffrn_reflns_limit_l_min -10
_diffrn_reflns_number 4708
_diffrn_reflns_theta_full 26.76
_diffrn_reflns_theta_max 26.76
_diffrn_reflns_theta_min 2.49
_exptl_absorpt_coefficient_mu 7.033
_exptl_absorpt_correction_T_max 0.64
_exptl_absorpt_correction_T_min 0.47
_exptl_absorpt_correction_type multi-scan
_exptl_absorpt_process_details
;
(SADABS; Krause <i>et al.</i>, 2015)
;
_exptl_crystal_colour 'clear colourless'
_exptl_crystal_density_diffrn 1.946
_exptl_crystal_density_method 'not measured'
_exptl_crystal_description block
_exptl_crystal_F_000 648
_exptl_crystal_size_max 0.250
_exptl_crystal_size_mid 0.110
_exptl_crystal_size_min 0.070
_refine_diff_density_max 1.008
_refine_diff_density_min -0.349
_refine_ls_extinction_method none
_refine_ls_goodness_of_fit_ref 1.057
_refine_ls_hydrogen_treatment constr
_refine_ls_matrix_type full
_refine_ls_number_parameters 73
_refine_ls_number_reflns 1203
_refine_ls_number_restraints 0
_refine_ls_restrained_S_all 1.057
_refine_ls_R_factor_all 0.0341
_refine_ls_R_factor_gt 0.0298
_refine_ls_shift/su_max 0.005
_refine_ls_shift/su_mean 0.001
_refine_ls_structure_factor_coef Fsqd
_refine_ls_weighting_details 'w=1/[\s^2^(Fo^2^)+(0.0557P)^2^+0.5337P] where P=(Fo^2^+2Fc^2^)/3'
_refine_ls_weighting_scheme calc
_refine_ls_wR_factor_gt 0.0796
_refine_ls_wR_factor_ref 0.0832
_reflns_number_gt 1070
_reflns_number_total 1203
_reflns_threshold_expression 'I > 2\s(I)'
_cod_data_source_file zl2696sup1.cif
_cod_data_source_block I
_cod_database_code 2242087

loop_
_space_group_symop_operation_xyz
'x, y, z'
'-x, y, -z+1/2'
'x+1/2, y+1/2, z'
'-x+1/2, y+1/2, -z+1/2'
'-x, -y, -z'
'x, -y, z-1/2'
'-x+1/2, -y+1/2, -z'
'x+1/2, -y+1/2, z-1/2'

loop_
_atom_site_type_symbol
_atom_site_label
_atom_site_fract_x
_atom_site_fract_y
_atom_site_fract_z
_atom_site_U_iso_or_equiv
_atom_site_adp_type
_atom_site_calc_flag
_atom_site_occupancy
Br Br1 0.41183(2) 0.94243(3) 0.60761(4) 0.03791(16) Uani d 1
C C1 0.35716(18) 0.4938(4) 0.8748(4) 0.0403(7) Uani d 1
H H1 0.34 0.3985 0.914 0.048 Uiso calc 1
C C2 0.31143(18) 0.6255(4) 0.8762(4) 0.0440(7) Uani d 1
H H2 0.2652 0.6234 0.9242 0.053 Uiso calc 1
C C3 0.33332(16) 0.7628(4) 0.8065(4) 0.0384(6) Uani d 1
H H3 0.2992 0.8517 0.7974 0.046 Uiso calc 1
C C5 0.45980(15) 0.6426(3) 0.7686(3) 0.0295(6) Uani d 1
C C4 0.40447(15) 0.7692(3) 0.7508(3) 0.0313(5) Uani d 1
C C6 0.42910(17) 0.4984(3) 0.8160(3) 0.0332(6) Uani d 1
C C7 0.46876(18) 0.3558(3) 0.7880(4) 0.0400(7) Uani d 1
H H7 0.4503 0.2602 0.8239 0.048 Uiso calc 1

loop_
_atom_site_aniso_label
_atom_site_aniso_U_11
_atom_site_aniso_U_22
_atom_site_aniso_U_33
_atom_site_aniso_U_12
_atom_site_aniso_U_13
_atom_site_aniso_U_23
Br1 0.0421(2) 0.0281(2) 0.0447(2) 0.00648(10) 0.01255(15) 0.00529(10)
C1 0.0409(16) 0.0388(16) 0.0393(16) -0.0115(14) 0.0055(12) 0.0039(13)
C2 0.0334(14) 0.055(2) 0.0458(17) -0.0090(14) 0.0138(12) -0.0033(14)
C3 0.0327(13) 0.0406(16) 0.0411(15) 0.0008(12) 0.0073(11) -0.0026(12)
C5 0.0313(12) 0.0261(13) 0.0296(13) -0.0020(10) 0.0041(10) -0.0016(9)
C4 0.0336(13) 0.0275(13) 0.0323(12) -0.0021(10) 0.0069(10) -0.0008(10)
C6 0.0361(14) 0.0290(14) 0.0309(13) -0.0031(12) 0.0006(11) 0.0027(11)
C7 0.0508(17) 0.0229(13) 0.0420(16) -0.0040(11) 0.0027(13) 0.0012(11)

loop_
_atom_type_symbol
_atom_type_description
_atom_type_scat_dispersion_real
_atom_type_scat_dispersion_imag
_atom_type_scat_source
C C 0.0033 0.0016 'International Tables Vol C Tables 4.2.6.8 and 6.1.1.4'
H H 0.0000 0.0000 'International Tables Vol C Tables 4.2.6.8 and 6.1.1.4'
Br Br -0.2901 2.4595 'International Tables Vol C Tables 4.2.6.8 and 6.1.1.4'

loop_
_geom_angle_atom_site_label_1
_geom_angle_atom_site_label_2
_geom_angle_atom_site_label_3
_geom_angle_site_symmetry_1
_geom_angle_site_symmetry_3
_geom_angle
C2 C1 C6 . . 120.7(3)
C2 C1 H1 . . 119.6
C6 C1 H1 . . 119.6
C1 C2 C3 . . 119.5(3)
C1 C2 H2 . . 120.2
C3 C2 H2 . . 120.2
C4 C3 C2 . . 120.0(3)
C4 C3 H3 . . 120.0
C2 C3 H3 . . 120.0
C4 C5 C6 . . 115.0(2)
C4 C5 C5 . 2_656 126.84(17)
C6 C5 C5 . 2_656 117.96(17)
C3 C4 C5 . . 122.5(3)
C3 C4 Br1 . . 114.7(2)
C5 C4 Br1 . . 121.6(2)
C1 C6 C5 . . 120.8(3)
C1 C6 C7 . . 120.0(3)
C5 C6 C7 . . 119.0(3)
C7 C7 C6 2_656 . 121.13(18)
C7 C7 H7 2_656 . 119.4
C6 C7 H7 . . 119.4

loop_
_geom_bond_atom_site_label_1
_geom_bond_atom_site_label_2
_geom_bond_site_symmetry_2
_geom_bond_distance
Br1 C4 . 1.916(3)
C1 C2 . 1.373(5)
C1 C6 . 1.405(4)
C1 H1 . 0.95
C2 C3 . 1.398(5)
C2 H2 . 0.95
C3 C4 . 1.379(4)
C3 H3 . 0.95
C5 C4 . 1.419(4)
C5 C6 . 1.433(4)
C5 C5 2_656 1.456(5)
C6 C7 . 1.441(4)
C7 C7 2_656 1.341(6)
C7 H7 . 0.95

loop_
_geom_torsion_atom_site_label_1
_geom_torsion_atom_site_label_2
_geom_torsion_atom_site_label_3
_geom_torsion_atom_site_label_4
_geom_torsion_site_symmetry_1
_geom_torsion_site_symmetry_4
_geom_torsion
C6 C1 C2 C3 . . 4.9(4)
C1 C2 C3 C4 . . -5.9(4)
C2 C3 C4 C5 . . -3.1(4)
C2 C3 C4 Br1 . . 164.5(2)
C6 C5 C4 C3 . . 12.2(4)
C5 C5 C4 C3 2_656 . -172.8(3)
C6 C5 C4 Br1 . . -154.6(2)
C5 C5 C4 Br1 2_656 . 20.4(4)
C2 C1 C6 C5 . . 4.9(4)
C2 C1 C6 C7 . . -169.4(3)
C4 C5 C6 C1 . . -13.0(4)
C5 C5 C6 C1 2_656 . 171.6(3)
C4 C5 C6 C7 . . 161.3(2)
C5 C5 C6 C7 2_656 . -14.1(4)
C1 C6 C7 C7 . 2_656 171.4(3)
C5 C6 C7 C7 . 2_656 -2.9(5)

_cod_database_fobs_code 2242087
